data_1550568
loop_
_publ_author_name
'Li, Yu-Long'
'Zhou, Jin'
'Zhong, Kai-Long'
'Shi, Xing-Hao'
'Zhang, Zhi-Yuan'
'Jiang, Hong'
'Sun, Hong-Shun'

_publ_section_title
;
 Diethyl
 3,3'-[(4-fluorophenyl)methylidene]bis(1<i>H</i>-indole-2-carboxylate)
;
_journal_issue 2
_journal_name_full IUCrData
_journal_page_first x190134
_journal_paper_doi 10.1107/S2414314619001342
_journal_volume 4
_journal_year 2019
_chemical_absolute_configuration unk
_chemical_formula_iupac 'C29 H25 F N2 O4'
_chemical_formula_moiety 'C29 H25 F N2 O4'
_chemical_formula_sum 'C29 H25 F N2 O4'
_chemical_formula_weight 484.51
_chemical_name_systematic
;
Diethyl
3,3'-[(4-fluorophenyl)methylidene]bis(1<i>H</i>-indole-2-carboxylate)
;
_space_group_crystal_system orthorhombic
_space_group_IT_number 19
_space_group_name_Hall 'P 2ac 2ab'
_space_group_name_H-M_alt 'P 21 21 21'
_symmetry_space_group_name_Hall 'P 2ac 2ab'
_symmetry_space_group_name_H-M 'P 21 21 21'
_atom_sites_solution_hydrogens mixed
_atom_sites_solution_primary direct
_atom_sites_solution_secondary difmap
_audit_creation_method SHELXL-2018/3
_cell_angle_alpha 90
_cell_angle_beta 90
_cell_angle_gamma 90
_cell_formula_units_Z 4
_cell_length_a 9.959(2)
_cell_length_b 10.490(2)
_cell_length_c 23.620(5)
_cell_measurement_reflns_used 25
_cell_measurement_temperature 293(2)
_cell_measurement_theta_max 12
_cell_measurement_theta_min 9
_cell_volume 2467.6(9)
_computing_cell_refinement
;
CAD-4 EXPRESS (Enraf--Nonius, 1994)
;
_computing_data_collection
;
CAD-4 EXPRESS (Enraf--Nonius, 1994)
;
_computing_data_reduction
;
XCAD4 (Harms & Wocadlo, 1995)
;
_computing_molecular_graphics
;
SHELXTL (Sheldrick, 2008)
;
_computing_publication_material
;
SHELXTL (Sheldrick, 2008), PLATON (Spek, 2009) and
publCIF (Westrip, 2010)
;
_computing_structure_refinement
;
<i>SHELXL2018/3</i> (Sheldrick, 2015)
;
_computing_structure_solution
;
SHELXS (Sheldrick, 2008)
;
_diffrn_ambient_temperature 293(2)
_diffrn_measured_fraction_theta_full 1.000
_diffrn_measured_fraction_theta_max 0.999
_diffrn_measurement_device_type 'Enraf--Nonius CAD-4'
_diffrn_measurement_method \w/2\q
_diffrn_radiation_source 'fine-focus sealed tube'
_diffrn_radiation_type MoK\a
_diffrn_radiation_wavelength 0.71073
_diffrn_reflns_av_R_equivalents 0.0535
_diffrn_reflns_av_unetI/netI 0.1143
_diffrn_reflns_limit_h_max 12
_diffrn_reflns_limit_h_min 0
_diffrn_reflns_limit_k_max 12
_diffrn_reflns_limit_k_min 0
_diffrn_reflns_limit_l_max 28
_diffrn_reflns_limit_l_min -28
_diffrn_reflns_number 4526
_diffrn_reflns_theta_full 25.242
_diffrn_reflns_theta_max 25.385
_diffrn_reflns_theta_min 1.724
_diffrn_standards_decay_% 1
_diffrn_standards_interval_count 200
_diffrn_standards_interval_time 2h
_diffrn_standards_number 3
_exptl_absorpt_coefficient_mu 0.092
_exptl_absorpt_correction_T_max 0.9788
_exptl_absorpt_correction_T_min 0.9632
_exptl_absorpt_correction_type psi-scan
_exptl_absorpt_process_details
;
(North <i>et al.</i>,  1968)
;
_exptl_crystal_colour colourless
_exptl_crystal_density_diffrn 1.304
_exptl_crystal_description block
_exptl_crystal_F_000 1016
_exptl_crystal_size_max 0.30
_exptl_crystal_size_mid 0.20
_exptl_crystal_size_min 0.10
_refine_diff_density_max 0.192
_refine_diff_density_min -0.169
_refine_ls_extinction_method none
_refine_ls_goodness_of_fit_ref 0.954
_refine_ls_hydrogen_treatment mixed
_refine_ls_matrix_type full
_refine_ls_number_parameters 333
_refine_ls_number_reflns 4526
_refine_ls_number_restraints 0
_refine_ls_restrained_S_all 0.954
_refine_ls_R_factor_all 0.1395
_refine_ls_R_factor_gt 0.0573
_refine_ls_shift/su_max 0.000
_refine_ls_shift/su_mean 0.000
_refine_ls_structure_factor_coef Fsqd
_refine_ls_weighting_details 'w=1/[\s^2^(Fo^2^)+(0.0214P)^2^] where P=(Fo^2^+2Fc^2^)/3'
_refine_ls_weighting_scheme calc
_refine_ls_wR_factor_gt 0.0791
_refine_ls_wR_factor_ref 0.0999
_reflns_number_gt 2498
_reflns_number_total 4526
_reflns_threshold_expression 'I > 2\s(I)'
_cod_data_source_file su5473sup1.cif
_cod_data_source_block I
_cod_database_code 1550568
_shelx_space_group_comment
;
The symmetry employed for this shelxl refinement is uniquely defined
by the following loop, which should always be used as a source of
symmetry information in preference to the above space-group names.
They are only intended as comments.
;
_shelx_estimated_absorpt_t_min 0.973
_shelx_estimated_absorpt_t_max 0.991

loop_
_space_group_symop_operation_xyz
'x, y, z'
'-x+1/2, -y, z+1/2'
'x+1/2, -y+1/2, -z'
'-x, y+1/2, -z+1/2'

loop_
_atom_site_type_symbol
_atom_site_label
_atom_site_fract_x
_atom_site_fract_y
_atom_site_fract_z
_atom_site_U_iso_or_equiv
_atom_site_adp_type
_atom_site_calc_flag
_atom_site_occupancy
F F1 0.5636(4) 0.1711(4) 0.66324(15) 0.0980(14) Uani d 1
O O1 0.7624(4) -0.0077(3) 0.93583(16) 0.0616(12) Uani d 1
O O2 0.6161(4) 0.1470(3) 0.91517(17) 0.0651(12) Uani d 1
N N1 0.9673(5) 0.1679(5) 0.94094(19) 0.0439(13) Uani d 1
H H1N 0.987(5) 0.095(5) 0.954(2) 0.049(18) Uiso d 1
N N2 0.7457(5) 0.7375(4) 0.8897(2) 0.0440(12) Uani d 1
H H2N 0.732(4) 0.807(4) 0.9111(17) 0.035(14) Uiso d 1
C C1 0.7254(5) 0.3859(4) 0.8707(2) 0.0379(13) Uani d 1
H H1 0.649319 0.372414 0.896271 0.045 Uiso calc 1
C C2 0.6851(5) 0.3247(5) 0.8145(2) 0.0381(13) Uani d 1
O O3 0.6074(4) 0.4948(3) 0.97917(15) 0.0553(11) Uani d 1
C C3 0.5596(6) 0.3537(6) 0.7911(2) 0.0624(18) Uani d 1
H H3 0.502862 0.409795 0.809991 0.075 Uiso calc 1
O O4 0.6270(4) 0.7051(3) 0.98935(17) 0.0668(13) Uani d 1
C C4 0.5187(7) 0.3012(6) 0.7411(3) 0.078(2) Uani d 1
H H4 0.434629 0.320404 0.726181 0.094 Uiso calc 1
C C5 0.6028(7) 0.2204(6) 0.7134(3) 0.0608(17) Uani d 1
C C6 0.7254(6) 0.1904(6) 0.7342(2) 0.0598(17) Uani d 1
H H6 0.781467 0.135526 0.714229 0.072 Uiso calc 1
C C7 0.7670(6) 0.2414(5) 0.7849(2) 0.0494(15) Uani d 1
H H7 0.850681 0.219665 0.799467 0.059 Uiso calc 1
C C8 0.8450(5) 0.3205(4) 0.8985(2) 0.0348(13) Uani d 1
C C9 0.9815(5) 0.3630(4) 0.9038(2) 0.0357(13) Uani d 1
C C10 1.0527(6) 0.4752(5) 0.8890(2) 0.0478(15) Uani d 1
H H10 1.009579 0.543523 0.871643 0.057 Uiso calc 1
C C11 1.1868(6) 0.4796(5) 0.9009(2) 0.0574(17) Uani d 1
H H11 1.235035 0.551600 0.890298 0.069 Uiso calc 1
C C12 1.2549(6) 0.3806(6) 0.9284(2) 0.0563(16) Uani d 1
H H12 1.346086 0.388751 0.936085 0.068 Uiso calc 1
C C13 1.1892(5) 0.2732(5) 0.9437(2) 0.0478(15) Uani d 1
H H13A 1.233611 0.207052 0.962106 0.057 Uiso calc 1
C C14 1.0537(6) 0.2649(5) 0.9312(2) 0.0380(13) Uani d 1
C C15 0.8417(5) 0.2013(5) 0.9215(2) 0.0396(14) Uani d 1
C C16 0.7380(6) 0.1042(5) 0.9252(2) 0.0509(16) Uani d 1
C C17 0.5058(6) 0.0545(6) 0.9165(3) 0.083(2) Uani d 1
H H17A 0.537365 -0.026322 0.931406 0.100 Uiso calc 1
H H17B 0.434133 0.085282 0.940774 0.100 Uiso calc 1
C C18 0.4579(9) 0.0384(8) 0.8605(3) 0.131(3) Uani d 1
H H18A 0.385431 -0.021928 0.860357 0.197 Uiso calc 1
H H18B 0.426483 0.118771 0.846183 0.197 Uiso calc 1
H H18C 0.529320 0.007594 0.836852 0.197 Uiso calc 1
C C19 0.7419(5) 0.5290(4) 0.8659(2) 0.0348(12) Uani d 1
C C20 0.7909(5) 0.6024(5) 0.8180(2) 0.0389(13) Uani d 1
C C21 0.8318(5) 0.5744(5) 0.7625(2) 0.0537(16) Uani d 1
H H21 0.831429 0.490806 0.749410 0.064 Uiso calc 1
C C22 0.8716(6) 0.6706(6) 0.7285(2) 0.0622(18) Uani d 1
H H22 0.897897 0.652506 0.691606 0.075 Uiso calc 1
C C23 0.8740(6) 0.7945(6) 0.7471(3) 0.068(2) Uani d 1
H H23A 0.902965 0.857419 0.722241 0.082 Uiso calc 1
C C24 0.8358(5) 0.8300(5) 0.8008(2) 0.0541(17) Uani d 1
H H24 0.838931 0.914251 0.813037 0.065 Uiso calc 1
C C25 0.7920(6) 0.7313(5) 0.8355(2) 0.0460(15) Uani d 1
C C26 0.7135(5) 0.6151(4) 0.9070(2) 0.0374(13) Uani d 1
C C27 0.6450(5) 0.5951(5) 0.9619(2) 0.0435(14) Uani d 1
C C28 0.5525(7) 0.7020(6) 1.0417(3) 0.077(2) Uani d 1
H H28A 0.475881 0.645796 1.037384 0.092 Uiso calc 1
H H28B 0.518857 0.786799 1.049915 0.092 Uiso calc 1
C C29 0.6336(8) 0.6584(6) 1.0891(3) 0.104(3) Uani d 1
H H29A 0.580037 0.657879 1.122901 0.157 Uiso calc 1
H H29B 0.665637 0.573769 1.081584 0.157 Uiso calc 1
H H29C 0.708604 0.714744 1.094113 0.157 Uiso calc 1

loop_
_atom_site_aniso_label
_atom_site_aniso_U_11
_atom_site_aniso_U_22
_atom_site_aniso_U_33
_atom_site_aniso_U_12
_atom_site_aniso_U_13
_atom_site_aniso_U_23
F1 0.092(3) 0.127(3) 0.076(3) -0.010(3) -0.026(2) -0.042(3)
O1 0.064(3) 0.0255(19) 0.096(3) -0.004(2) -0.011(2) 0.011(2)
O2 0.047(2) 0.043(2) 0.105(4) -0.002(2) -0.006(3) 0.011(2)
N1 0.053(3) 0.032(3) 0.046(3) 0.002(3) -0.002(2) 0.001(2)
N2 0.046(3) 0.031(3) 0.055(3) -0.002(3) 0.008(3) 0.001(3)
C1 0.037(3) 0.029(3) 0.048(3) -0.003(3) 0.000(3) -0.002(3)
C2 0.031(3) 0.037(3) 0.046(3) 0.001(3) 0.002(3) 0.001(3)
O3 0.078(3) 0.034(2) 0.055(3) -0.011(2) 0.019(2) 0.0016(19)
C3 0.054(4) 0.071(4) 0.062(4) 0.014(4) -0.017(4) -0.016(4)
O4 0.100(3) 0.037(2) 0.064(3) -0.010(2) 0.034(3) -0.015(2)
C4 0.060(5) 0.099(6) 0.076(5) 0.002(5) -0.034(4) -0.013(4)
C5 0.061(4) 0.071(4) 0.050(4) -0.007(4) -0.004(4) -0.020(3)
C6 0.061(4) 0.071(4) 0.047(4) 0.012(4) 0.002(3) -0.012(3)
C7 0.043(4) 0.054(3) 0.051(4) 0.011(3) -0.004(3) -0.012(3)
C8 0.043(3) 0.026(3) 0.035(3) 0.002(3) 0.003(3) -0.001(2)
C9 0.041(3) 0.034(3) 0.032(3) 0.001(3) 0.004(3) 0.001(2)
C10 0.051(4) 0.043(3) 0.049(4) -0.013(3) -0.006(3) 0.011(3)
C11 0.060(4) 0.055(4) 0.057(4) -0.021(3) -0.010(3) 0.004(3)
C12 0.045(4) 0.067(4) 0.057(4) 0.001(4) -0.013(3) -0.005(3)
C13 0.037(4) 0.049(4) 0.058(4) 0.003(3) -0.002(3) 0.004(3)
C14 0.047(3) 0.034(3) 0.033(3) 0.007(3) -0.001(3) -0.002(2)
C15 0.047(4) 0.036(3) 0.036(3) 0.006(3) 0.001(3) -0.001(3)
C16 0.058(4) 0.036(3) 0.059(4) 0.004(4) 0.009(3) 0.004(3)
C17 0.069(5) 0.066(5) 0.114(7) -0.008(4) 0.002(5) 0.007(5)
C18 0.147(9) 0.150(8) 0.097(7) -0.053(7) 0.005(6) -0.019(6)
C19 0.029(3) 0.036(3) 0.040(3) 0.001(3) -0.001(3) 0.000(3)
C20 0.037(3) 0.038(3) 0.042(3) 0.004(3) -0.003(3) 0.012(3)
C21 0.060(4) 0.052(3) 0.049(4) -0.006(3) 0.011(3) 0.004(3)
C22 0.068(5) 0.071(4) 0.047(4) -0.006(4) 0.014(3) 0.013(4)
C23 0.051(4) 0.085(5) 0.069(5) -0.015(4) 0.000(4) 0.047(4)
C24 0.050(4) 0.047(3) 0.065(4) 0.002(3) -0.003(3) 0.031(3)
C25 0.042(4) 0.041(3) 0.055(4) 0.001(3) 0.002(3) 0.012(3)
C26 0.036(3) 0.027(3) 0.049(4) -0.004(3) 0.003(3) 0.008(3)
C27 0.040(4) 0.033(3) 0.058(4) -0.002(3) 0.000(3) -0.003(3)
C28 0.094(6) 0.061(4) 0.077(5) -0.001(4) 0.039(5) -0.017(4)
C29 0.170(8) 0.076(5) 0.068(5) -0.010(6) 0.000(5) -0.018(4)

loop_
_atom_type_symbol
_atom_type_description
_atom_type_scat_dispersion_real
_atom_type_scat_dispersion_imag
_atom_type_scat_source
C C 0.0033 0.0016 'International Tables Vol C Tables 4.2.6.8 and 6.1.1.4'
H H 0.0000 0.0000 'International Tables Vol C Tables 4.2.6.8 and 6.1.1.4'
N N 0.0061 0.0033 'International Tables Vol C Tables 4.2.6.8 and 6.1.1.4'
O O 0.0106 0.0060 'International Tables Vol C Tables 4.2.6.8 and 6.1.1.4'
F F 0.0171 0.0103 'International Tables Vol C Tables 4.2.6.8 and 6.1.1.4'

loop_
_geom_angle_atom_site_label_1
_geom_angle_atom_site_label_2
_geom_angle_atom_site_label_3
_geom_angle
C16 O2 C17 117.5(4)
C14 N1 C15 109.3(5)
C14 N1 H1N 126(4)
C15 N1 H1N 124(4)
C25 N2 C26 108.2(4)
C25 N2 H2N 128(3)
C26 N2 H2N 124(3)
C19 C1 C8 113.2(4)
C19 C1 C2 112.4(4)
C8 C1 C2 113.0(4)
C19 C1 H1 105.8
C8 C1 H1 105.8
C2 C1 H1 105.8
C7 C2 C3 117.6(5)
C7 C2 C1 123.3(5)
C3 C2 C1 119.1(5)
C4 C3 C2 121.3(6)
C4 C3 H3 119.3
C2 C3 H3 119.3
C27 O4 C28 117.8(4)
C5 C4 C3 118.9(6)
C5 C4 H4 120.5
C3 C4 H4 120.5
F1 C5 C6 119.3(6)
F1 C5 C4 118.9(6)
C6 C5 C4 121.8(6)
C5 C6 C7 119.8(6)
C5 C6 H6 120.1
C7 C6 H6 120.1
C6 C7 C2 120.5(5)
C6 C7 H7 119.8
C2 C7 H7 119.8
C15 C8 C9 105.8(4)
C15 C8 C1 124.5(5)
C9 C8 C1 129.6(4)
C14 C9 C10 117.6(5)
C14 C9 C8 107.2(4)
C10 C9 C8 135.2(5)
C11 C10 C9 117.7(5)
C11 C10 H10 121.1
C9 C10 H10 121.1
C10 C11 C12 123.1(6)
C10 C11 H11 118.5
C12 C11 H11 118.5
C13 C12 C11 120.5(5)
C13 C12 H12 119.7
C11 C12 H12 119.7
C12 C13 C14 117.8(6)
C12 C13 H13A 121.1
C14 C13 H13A 121.1
N1 C14 C13 129.2(5)
N1 C14 C9 107.6(5)
C13 C14 C9 123.2(5)
C8 C15 N1 110.1(5)
C8 C15 C16 133.2(5)
N1 C15 C16 116.5(5)
O1 C16 O2 123.1(5)
O1 C16 C15 122.9(6)
O2 C16 C15 113.9(5)
C18 C17 O2 108.1(6)
C18 C17 H17A 110.1
O2 C17 H17A 110.1
C18 C17 H17B 110.1
O2 C17 H17B 110.1
H17A C17 H17B 108.4
C17 C18 H18A 109.5
C17 C18 H18B 109.5
H18A C18 H18B 109.5
C17 C18 H18C 109.5
H18A C18 H18C 109.5
H18B C18 H18C 109.5
C26 C19 C20 105.9(4)
C26 C19 C1 125.8(5)
C20 C19 C1 128.3(5)
C21 C20 C25 118.1(5)
C21 C20 C19 135.5(5)
C25 C20 C19 106.4(5)
C22 C21 C20 119.0(5)
C22 C21 H21 120.5
C20 C21 H21 120.5
C21 C22 C23 121.5(6)
C21 C22 H22 119.2
C23 C22 H22 119.2
C22 C23 C24 123.2(6)
C22 C23 H23A 118.4
C24 C23 H23A 118.4
C23 C24 C25 115.4(6)
C23 C24 H24 122.3
C25 C24 H24 122.3
N2 C25 C24 128.7(5)
N2 C25 C20 108.5(5)
C24 C25 C20 122.8(5)
C19 C26 N2 111.0(4)
C19 C26 C27 128.9(5)
N2 C26 C27 119.8(5)
O3 C27 O4 123.7(5)
O3 C27 C26 124.9(5)
O4 C27 C26 111.4(5)
O4 C28 C29 112.4(6)
O4 C28 H28A 109.1
C29 C28 H28A 109.1
O4 C28 H28B 109.1
C29 C28 H28B 109.1
H28A C28 H28B 107.8
C28 C29 H29A 109.5
C28 C29 H29B 109.5
H29A C29 H29B 109.5
C28 C29 H29C 109.5
H29A C29 H29C 109.5
H29B C29 H29C 109.5

loop_
_geom_bond_atom_site_label_1
_geom_bond_atom_site_label_2
_geom_bond_distance
F1 C5 1.350(6)
O1 C16 1.225(5)
O2 C16 1.316(6)
O2 C17 1.466(7)
N1 C14 1.351(7)
N1 C15 1.379(6)
N1 H1N 0.86(5)
N2 C25 1.362(6)
N2 C26 1.384(5)
N2 H2N 0.90(4)
C1 C19 1.514(6)
C1 C8 1.524(6)
C1 C2 1.528(6)
C1 H1 0.9800
C2 C7 1.385(6)
C2 C3 1.400(7)
O3 C27 1.190(5)
C3 C4 1.365(7)
C3 H3 0.9300
O4 C27 1.336(5)
O4 C28 1.443(6)
C4 C5 1.359(8)
C4 H4 0.9300
C5 C6 1.354(7)
C6 C7 1.376(7)
C6 H6 0.9300
C7 H7 0.9300
C8 C15 1.363(6)
C8 C9 1.437(6)
C9 C14 1.413(6)
C9 C10 1.419(6)
C10 C11 1.365(6)
C10 H10 0.9300
C11 C12 1.400(7)
C11 H11 0.9300
C12 C13 1.353(7)
C12 H12 0.9300
C13 C14 1.384(7)
C13 H13A 0.9300
C15 C16 1.453(7)
C17 C18 1.418(8)
C17 H17A 0.9700
C17 H17B 0.9700
C18 H18A 0.9600
C18 H18B 0.9600
C18 H18C 0.9600
C19 C26 1.356(6)
C19 C20 1.453(6)
C20 C21 1.404(7)
C20 C25 1.414(6)
C21 C22 1.350(7)
C21 H21 0.9300
C22 C23 1.372(8)
C22 H22 0.9300
C23 C24 1.376(8)
C23 H23A 0.9300
C24 C25 1.391(7)
C24 H24 0.9300
C26 C27 1.479(7)
C28 C29 1.453(8)
C28 H28A 0.9700
C28 H28B 0.9700
C29 H29A 0.9600
C29 H29B 0.9600
C29 H29C 0.9600

loop_
_geom_hbond_atom_site_label_D
_geom_hbond_atom_site_label_H
_geom_hbond_atom_site_label_A
_geom_hbond_site_symmetry_A
_geom_hbond_distance_DH
_geom_hbond_distance_HA
_geom_hbond_distance_DA
_geom_hbond_angle_DHA
_geom_hbond_publ_flag
N1 H1N O3 3_557 0.86(5) 2.19(5) 2.902(6) 141(5) yes
N2 H2N O1 1_565 0.90(4) 2.05(4) 2.891(5) 156(4) yes
C4 H4 Cg 4_646 0.93 2.95 3.696(17) 138 yes

loop_
_geom_torsion_atom_site_label_1
_geom_torsion_atom_site_label_2
_geom_torsion_atom_site_label_3
_geom_torsion_atom_site_label_4
_geom_torsion
C19 C1 C2 C7 114.2(5)
C8 C1 C2 C7 -15.5(7)
C19 C1 C2 C3 -65.7(6)
C8 C1 C2 C3 164.7(5)
C7 C2 C3 C4 0.4(9)
C1 C2 C3 C4 -179.8(6)
C2 C3 C4 C5 -0.7(10)
C3 C4 C5 F1 -178.3(6)
C3 C4 C5 C6 0.2(11)
F1 C5 C6 C7 179.2(5)
C4 C5 C6 C7 0.6(10)
C5 C6 C7 C2 -1.0(9)
C3 C2 C7 C6 0.5(8)
C1 C2 C7 C6 -179.3(5)
C19 C1 C8 C15 161.4(5)
C2 C1 C8 C15 -69.4(6)
C19 C1 C8 C9 -22.3(7)
C2 C1 C8 C9 106.9(5)
C15 C8 C9 C14 -0.9(5)
C1 C8 C9 C14 -177.7(5)
C15 C8 C9 C10 179.9(5)
C1 C8 C9 C10 3.1(9)
C14 C9 C10 C11 1.5(7)
C8 C9 C10 C11 -179.4(5)
C9 C10 C11 C12 -1.9(8)
C10 C11 C12 C13 1.1(9)
C11 C12 C13 C14 0.2(8)
C15 N1 C14 C13 180.0(5)
C15 N1 C14 C9 -0.9(6)
C12 C13 C14 N1 178.5(5)
C12 C13 C14 C9 -0.5(8)
C10 C9 C14 N1 -179.5(4)
C8 C9 C14 N1 1.1(6)
C10 C9 C14 C13 -0.3(7)
C8 C9 C14 C13 -179.7(5)
C9 C8 C15 N1 0.4(6)
C1 C8 C15 N1 177.4(4)
C9 C8 C15 C16 -174.3(5)
C1 C8 C15 C16 2.6(9)
C14 N1 C15 C8 0.3(6)
C14 N1 C15 C16 176.0(4)
C17 O2 C16 O1 -0.6(9)
C17 O2 C16 C15 178.4(5)
C8 C15 C16 O1 162.6(6)
N1 C15 C16 O1 -11.9(8)
C8 C15 C16 O2 -16.5(9)
N1 C15 C16 O2 169.1(5)
C16 O2 C17 C18 -110.4(7)
C8 C1 C19 C26 -84.1(6)
C2 C1 C19 C26 146.4(5)
C8 C1 C19 C20 95.4(6)
C2 C1 C19 C20 -34.1(8)
C26 C19 C20 C21 -177.0(6)
C1 C19 C20 C21 3.5(10)
C26 C19 C20 C25 1.8(6)
C1 C19 C20 C25 -177.8(5)
C25 C20 C21 C22 0.7(9)
C19 C20 C21 C22 179.4(6)
C20 C21 C22 C23 0.6(10)
C21 C22 C23 C24 -0.6(10)
C22 C23 C24 C25 -0.8(9)
C26 N2 C25 C24 179.9(6)
C26 N2 C25 C20 -0.7(6)
C23 C24 C25 N2 -178.5(5)
C23 C24 C25 C20 2.2(8)
C21 C20 C25 N2 178.3(5)
C19 C20 C25 N2 -0.7(6)
C21 C20 C25 C24 -2.2(9)
C19 C20 C25 C24 178.8(5)
C20 C19 C26 N2 -2.3(6)
C1 C19 C26 N2 177.3(5)
C20 C19 C26 C27 171.5(5)
C1 C19 C26 C27 -8.9(9)
C25 N2 C26 C19 1.9(6)
C25 N2 C26 C27 -172.5(5)
C28 O4 C27 O3 -2.8(9)
C28 O4 C27 C26 175.6(5)
C19 C26 C27 O3 2.8(9)
N2 C26 C27 O3 176.1(5)
C19 C26 C27 O4 -175.6(5)
N2 C26 C27 O4 -2.2(7)
C27 O4 C28 C29 79.4(7)

_cod_database_fobs_code 1550568
